data_7706117
loop_
_publ_author_name
'Cica\<c-Hudi, Mario'
'Feil, Christoph M.'
'Birchall, Nicholas'
'Nieger, Martin'
'Gudat, Dietrich'

_publ_section_title
;
 Proton transfer vs. oligophosphine formation by P-C/P-H \s-bond
 metathesis: decoding the competing Br\/onsted and Lewis type reactivities
 of imidazolio-phosphines.
;
_journal_issue 47
_journal_name_full 'Dalton transactions (Cambridge, England : 2003)'
_journal_page_first 17401
_journal_page_last 17413
_journal_paper_doi 10.1039/d0dt03633a
_journal_volume 49
_journal_year 2020
_chemical_formula_moiety 'C22 H28 N2 P, B F4'
_chemical_formula_sum 'C22 H28 B F4 N2 P'
_chemical_formula_weight 438.24
_space_group_crystal_system monoclinic
_space_group_IT_number 14
_space_group_name_Hall '-P 2yn'
_space_group_name_H-M_alt 'P 1 21/n 1'
_atom_sites_solution_hydrogens mixed
_atom_sites_solution_primary direct
_atom_sites_solution_secondary difmap
_audit_creation_method SHELXL-2014/7
_audit_update_record
;
2020-03-23 deposited with the CCDC.	2020-11-09 downloaded from the CCDC.
;
_cell_angle_alpha 90
_cell_angle_beta 91.181(2)
_cell_angle_gamma 90
_cell_formula_units_Z 8
_cell_length_a 10.6034(5)
_cell_length_b 27.3731(13)
_cell_length_c 16.1467(7)
_cell_measurement_reflns_used 7252
_cell_measurement_temperature 135(2)
_cell_measurement_theta_max 28.334
_cell_measurement_theta_min 1.464
_cell_volume 4685.6(4)
_computing_cell_refinement 'Bruker ApexII Software Suite, 2008'
_computing_data_collection 'Bruker ApexII Software Suite, 2008'
_computing_data_reduction 'Bruker ApexII Software Suite, 2008'
_computing_molecular_graphics 'SHELX plus XP (Sheldrick, 1991)'
_computing_structure_refinement 'SHELXL-2014/7 (Sheldrick, 2014)'
_computing_structure_solution 'SHELXS-97 (Sheldrick, 1997)'
_diffrn_ambient_temperature 135(2)
_diffrn_measured_fraction_theta_full 1.000
_diffrn_measured_fraction_theta_max 0.988
_diffrn_measurement_device_type 'Bruker Kappa ApexII Duo'
_diffrn_measurement_method 'Omega and phi scans'
_diffrn_radiation_type MoK\a
_diffrn_radiation_wavelength 0.71073
_diffrn_reflns_av_R_equivalents 0.0377
_diffrn_reflns_av_unetI/netI 0.0525
_diffrn_reflns_Laue_measured_fraction_full 1.000
_diffrn_reflns_Laue_measured_fraction_max 0.988
_diffrn_reflns_limit_h_max 13
_diffrn_reflns_limit_h_min -14
_diffrn_reflns_limit_k_max 36
_diffrn_reflns_limit_k_min -34
_diffrn_reflns_limit_l_max 18
_diffrn_reflns_limit_l_min -21
_diffrn_reflns_number 41082
_diffrn_reflns_point_group_measured_fraction_full 1.000
_diffrn_reflns_point_group_measured_fraction_max 0.988
_diffrn_reflns_theta_full 25.242
_diffrn_reflns_theta_max 28.334
_diffrn_reflns_theta_min 1.464
_diffrn_source 'fine-focus sealed tube'
_exptl_absorpt_coefficient_mu 0.159
_exptl_absorpt_correction_T_max 0.7457
_exptl_absorpt_correction_T_min 0.6995
_exptl_absorpt_correction_type multi-scan
_exptl_absorpt_process_details 'BLESSING 1995'
_exptl_crystal_colour colourless
_exptl_crystal_density_diffrn 1.242
_exptl_crystal_description plate
_exptl_crystal_F_000 1840
_exptl_crystal_size_max 0.639
_exptl_crystal_size_mid 0.503
_exptl_crystal_size_min 0.194
_refine_diff_density_max 1.173
_refine_diff_density_min -1.030
_refine_diff_density_rms 0.080
_refine_ls_extinction_method none
_refine_ls_goodness_of_fit_ref 1.036
_refine_ls_hydrogen_treatment mixed
_refine_ls_matrix_type full
_refine_ls_number_parameters 562
_refine_ls_number_reflns 11552
_refine_ls_number_restraints 721
_refine_ls_restrained_S_all 1.204
_refine_ls_R_factor_all 0.1427
_refine_ls_R_factor_gt 0.0944
_refine_ls_shift/su_max 0.000
_refine_ls_shift/su_mean 0.000
_refine_ls_structure_factor_coef Fsqd
_refine_ls_weighting_details 'w=1/[\s^2^(Fo^2^)+(0.1130P)^2^+9.5711P] where P=(Fo^2^+2Fc^2^)/3'
_refine_ls_weighting_scheme calc
_refine_ls_wR_factor_gt 0.2370
_refine_ls_wR_factor_ref 0.2697
_reflns_Friedel_coverage 0.000
_reflns_number_gt 7251
_reflns_number_total 11552
_reflns_threshold_expression 'I > 2\s(I)'
_cod_data_source_file d0dt03633a2.cif
_cod_data_source_block g579_mn_1
_cod_original_sg_symbol_H-M 'P 21/n'
_cod_database_code 7706117
_shelx_shelxl_version_number 2014/7
_shelx_space_group_comment
;
The symmetry employed for this shelxl refinement is uniquely defined
by the following loop, which should always be used as a source of
symmetry information in preference to the above space-group names.
They are only intended as comments.
;
_shelx_estimated_absorpt_t_min 0.905
_shelx_estimated_absorpt_t_max 0.970

loop_
_space_group_symop_operation_xyz
'x, y, z'
'-x+1/2, y+1/2, -z+1/2'
'-x, -y, -z'
'x-1/2, -y-1/2, z-1/2'

loop_
_atom_site_label
_atom_site_type_symbol
_atom_site_fract_x
_atom_site_fract_y
_atom_site_fract_z
_atom_site_U_iso_or_equiv
_atom_site_adp_type
_atom_site_occupancy
_atom_site_site_symmetry_order
_atom_site_calc_flag
_atom_site_refinement_flags_posn
_atom_site_refinement_flags_adp
_atom_site_refinement_flags_occupancy
_atom_site_disorder_assembly
_atom_site_disorder_group
C1A C 0.8030(7) 0.1294(3) 0.0362(4) 0.0626(16) Uiso 0.75 1 d D . P A 1
H1A1 H 0.7522 0.1515 0.0015 0.094 Uiso 0.75 1 calc R U P A 1
H1A2 H 0.8915 0.1397 0.0359 0.094 Uiso 0.75 1 calc R U P A 1
H1A3 H 0.7959 0.0960 0.0145 0.094 Uiso 0.75 1 calc R U P A 1
C1B C 0.737(2) 0.1076(7) 0.0384(7) 0.0626(16) Uiso 0.25 1 d D . P A 2
H1B1 H 0.6794 0.1279 0.0049 0.094 Uiso 0.25 1 calc R U P A 2
H1B2 H 0.8212 0.1082 0.0145 0.094 Uiso 0.25 1 calc R U P A 2
H1B3 H 0.7058 0.0739 0.0392 0.094 Uiso 0.25 1 calc R U P A 2
P1 P 0.74565(10) 0.13100(4) 0.14299(7) 0.0413(3) Uani 1 1 d D U . . .
H1PA H 0.650(2) 0.1045(12) 0.135(2) 0.050 Uiso 0.75 1 d D U P B 1
H1PB H 0.817(4) 0.1670(11) 0.135(3) 0.050 Uiso 0.25 1 d D U P C 2
C2 C 0.8562(3) 0.08742(12) 0.1901(2) 0.0296(7) Uani 1 1 d D U . . .
N1 N 0.9705(3) 0.09851(11) 0.22251(17) 0.0314(6) Uani 1 1 d . U . . .
N2 N 0.8372(3) 0.03970(11) 0.20548(18) 0.0330(6) Uani 1 1 d . U . . .
C3 C 1.0228(4) 0.05730(15) 0.2584(3) 0.0431(9) Uani 1 1 d . U . . .
H3 H 1.1031 0.0552 0.2854 0.052 Uiso 1 1 calc R U . . .
C4 C 0.9403(4) 0.02098(15) 0.2483(3) 0.0422(9) Uani 1 1 d . U . . .
H4 H 0.9506 -0.0117 0.2671 0.051 Uiso 1 1 calc R U . . .
C5 C 1.0276(3) 0.14619(13) 0.2235(2) 0.0314(7) Uani 1 1 d . U . . .
C6 C 1.1152(3) 0.15747(13) 0.1628(2) 0.0329(7) Uani 1 1 d . U . . .
C7 C 1.1739(4) 0.20253(14) 0.1687(2) 0.0385(8) Uani 1 1 d . U . . .
H7 H 1.2331 0.2115 0.1280 0.046 Uiso 1 1 calc R U . . .
C8 C 1.1490(4) 0.23498(14) 0.2323(2) 0.0405(9) Uani 1 1 d . U . . .
C9 C 1.0611(4) 0.22234(15) 0.2908(2) 0.0425(9) Uani 1 1 d . U . . .
H9 H 1.0425 0.2448 0.3337 0.051 Uiso 1 1 calc R U . . .
C10 C 0.9995(3) 0.17757(14) 0.2884(2) 0.0365(8) Uani 1 1 d . U . . .
C11 C 0.7230(4) 0.01315(13) 0.1849(2) 0.0379(8) Uani 1 1 d . U . . .
C12 C 0.6237(4) 0.01682(14) 0.2387(3) 0.0423(9) Uani 1 1 d . U . . .
C13 C 0.5129(4) -0.00786(16) 0.2170(4) 0.0593(12) Uani 1 1 d . U . . .
H13 H 0.4423 -0.0057 0.2521 0.071 Uiso 1 1 calc R U . . .
C14 C 0.5039(5) -0.03533(17) 0.1455(4) 0.0721(14) Uani 1 1 d . U . . .
C15 C 0.6057(6) -0.03848(18) 0.0949(4) 0.0724(14) Uani 1 1 d . U . . .
H15 H 0.5987 -0.0578 0.0461 0.087 Uiso 1 1 calc R U . . .
C16 C 0.7186(5) -0.01452(15) 0.1121(3) 0.0546(11) Uani 1 1 d . U . . .
C17 C 1.1484(4) 0.12188(16) 0.0958(2) 0.0460(10) Uani 1 1 d . U . . .
H17A H 1.1947 0.1389 0.0525 0.069 Uiso 1 1 calc R U . . .
H17B H 1.0709 0.1078 0.0718 0.069 Uiso 1 1 calc R U . . .
H17C H 1.2011 0.0958 0.1194 0.069 Uiso 1 1 calc R U . . .
C18 C 1.2205(5) 0.28274(16) 0.2400(3) 0.0582(12) Uani 1 1 d . U . . .
H18A H 1.3037 0.2767 0.2656 0.087 Uiso 1 1 calc R U . . .
H18B H 1.1733 0.3054 0.2747 0.087 Uiso 1 1 calc R U . . .
H18C H 1.2308 0.2970 0.1849 0.087 Uiso 1 1 calc R U . . .
C19 C 0.9080(4) 0.16301(18) 0.3542(3) 0.0516(11) Uani 1 1 d . U . . .
H19A H 0.8235 0.1594 0.3293 0.077 Uiso 1 1 calc R U . . .
H19B H 0.9063 0.1883 0.3972 0.077 Uiso 1 1 calc R U . . .
H19C H 0.9346 0.1319 0.3791 0.077 Uiso 1 1 calc R U . . .
C20 C 0.6336(4) 0.04644(16) 0.3169(3) 0.0482(10) Uani 1 1 d . U . . .
H20A H 0.7122 0.0382 0.3468 0.072 Uiso 1 1 calc R U . . .
H20B H 0.5616 0.0391 0.3519 0.072 Uiso 1 1 calc R U . . .
H20C H 0.6335 0.0813 0.3030 0.072 Uiso 1 1 calc R U . . .
C21 C 0.3814(7) -0.0615(2) 0.1246(6) 0.118(3) Uani 1 1 d . U . . .
H21A H 0.3709 -0.0891 0.1624 0.177 Uiso 1 1 calc R U . . .
H21B H 0.3833 -0.0734 0.0674 0.177 Uiso 1 1 calc R U . . .
H21C H 0.3106 -0.0388 0.1305 0.177 Uiso 1 1 calc R U . . .
C22 C 0.8293(6) -0.0187(2) 0.0572(3) 0.0737(15) Uani 1 1 d . U . . .
H22A H 0.8639 0.0138 0.0469 0.111 Uiso 1 1 calc R U . . .
H22B H 0.8029 -0.0337 0.0045 0.111 Uiso 1 1 calc R U . . .
H22C H 0.8941 -0.0391 0.0842 0.111 Uiso 1 1 calc R U . . .
B1 B 0.4536(4) 0.19179(15) 0.9932(2) 0.0416(10) Uani 1 1 d D U . . .
F1 F 0.5480(3) 0.18486(12) 0.93746(18) 0.0750(9) Uani 1 1 d D U . . .
F2 F 0.3392(3) 0.18514(14) 0.95515(18) 0.0800(10) Uani 1 1 d D U . . .
F3 F 0.4702(3) 0.16071(13) 1.05911(17) 0.0830(10) Uani 1 1 d D U . . .
F4 F 0.4578(4) 0.23943(13) 1.0213(3) 0.1072(13) Uani 1 1 d D U . . .
C23A C 0.3082(7) 0.2493(3) 0.5165(5) 0.0655(17) Uiso 0.75 1 d D . P D 1
H23A H 0.2553 0.2775 0.5019 0.098 Uiso 0.75 1 calc R U P D 1
H23B H 0.3325 0.2510 0.5753 0.098 Uiso 0.75 1 calc R U P D 1
H23C H 0.3841 0.2496 0.4829 0.098 Uiso 0.75 1 calc R U P D 1
P2A P 0.22067(13) 0.19362(5) 0.49692(8) 0.0368(3) Uani 0.75 1 d D U P D 1
H2PA H 0.151(3) 0.1923(14) 0.5588(17) 0.044 Uiso 0.75 1 d D U P E 1
C23B C 0.267(2) 0.2330(7) 0.4377(8) 0.0655(17) Uiso 0.25 1 d D . P D 2
H23D H 0.2431 0.2675 0.4370 0.098 Uiso 0.25 1 calc R U P D 2
H23E H 0.3447 0.2286 0.4064 0.098 Uiso 0.25 1 calc R U P D 2
H23F H 0.1994 0.2134 0.4122 0.098 Uiso 0.25 1 calc R U P D 2
P2B P 0.2936(6) 0.21342(16) 0.5425(3) 0.0582(13) Uani 0.25 1 d D U P D 2
H2PB H 0.402(2) 0.2296(15) 0.559(3) 0.070 Uiso 0.25 1 d D U P F 2
C24 C 0.3377(3) 0.14763(12) 0.52850(19) 0.0277(7) Uani 1 1 d D U . . .
N3 N 0.4391(2) 0.13477(10) 0.48461(16) 0.0259(6) Uani 1 1 d . U . . .
N4 N 0.3255(3) 0.11346(10) 0.58748(16) 0.0278(6) Uani 1 1 d . U . . .
C25 C 0.4899(4) 0.09289(15) 0.5162(2) 0.0418(9) Uani 1 1 d . U . . .
H25 H 0.5619 0.0762 0.4965 0.050 Uiso 1 1 calc R U . . .
C26 C 0.4195(4) 0.07956(15) 0.5804(2) 0.0415(9) Uani 1 1 d . U . . .
H26 H 0.4325 0.0517 0.6146 0.050 Uiso 1 1 calc R U . . .
C27 C 0.4857(3) 0.16243(12) 0.41556(19) 0.0264(6) Uani 1 1 d . U . . .
C28 C 0.4320(3) 0.15457(12) 0.33735(19) 0.0254(6) Uani 1 1 d . U . . .
C29 C 0.4759(3) 0.18321(12) 0.2726(2) 0.0302(7) Uani 1 1 d . U . . .
H29 H 0.4419 0.1782 0.2183 0.036 Uiso 1 1 calc R U . . .
C30 C 0.5673(4) 0.21860(13) 0.2850(2) 0.0337(8) Uani 1 1 d . U . . .
C31 C 0.6192(3) 0.22458(13) 0.3640(2) 0.0355(8) Uani 1 1 d . U . . .
H31 H 0.6824 0.2488 0.3729 0.043 Uiso 1 1 calc R U . . .
C32 C 0.5815(3) 0.19623(14) 0.4305(2) 0.0338(8) Uani 1 1 d . U . . .
C33 C 0.2329(3) 0.11424(13) 0.65218(19) 0.0292(7) Uani 1 1 d . U . . .
C34 C 0.2727(3) 0.13007(13) 0.7302(2) 0.0309(7) Uani 1 1 d . U . . .
C35 C 0.1821(4) 0.13127(14) 0.7920(2) 0.0366(8) Uani 1 1 d . U . . .
H35 H 0.2067 0.1409 0.8466 0.044 Uiso 1 1 calc R U . . .
C36 C 0.0583(4) 0.11878(14) 0.7756(2) 0.0400(9) Uani 1 1 d . U . . .
C37 C 0.0228(4) 0.10358(15) 0.6965(3) 0.0417(9) Uani 1 1 d . U . . .
H37 H -0.0629 0.0954 0.6851 0.050 Uiso 1 1 calc R U . . .
C38 C 0.1105(3) 0.09998(15) 0.6332(2) 0.0383(8) Uani 1 1 d . U . . .
C39 C 0.3307(3) 0.11719(13) 0.3221(2) 0.0324(7) Uani 1 1 d . U . . .
H39A H 0.3468 0.0887 0.3574 0.049 Uiso 1 1 calc R U . . .
H39B H 0.3308 0.1072 0.2638 0.049 Uiso 1 1 calc R U . . .
H39C H 0.2485 0.1313 0.3351 0.049 Uiso 1 1 calc R U . . .
C40 C 0.6106(5) 0.24962(14) 0.2139(3) 0.0464(10) Uani 1 1 d . U . . .
H40A H 0.5852 0.2342 0.1614 0.070 Uiso 1 1 calc R U . . .
H40B H 0.7027 0.2528 0.2167 0.070 Uiso 1 1 calc R U . . .
H40C H 0.5721 0.2821 0.2174 0.070 Uiso 1 1 calc R U . . .
C41 C 0.6428(4) 0.20155(19) 0.5154(2) 0.0538(12) Uani 1 1 d . U . . .
H41A H 0.5789 0.2111 0.5554 0.081 Uiso 1 1 calc R U . . .
H41B H 0.7085 0.2267 0.5137 0.081 Uiso 1 1 calc R U . . .
H41C H 0.6806 0.1703 0.5323 0.081 Uiso 1 1 calc R U . . .
C42 C 0.4046(4) 0.14744(16) 0.7472(2) 0.0427(9) Uani 1 1 d . U . . .
H42A H 0.4641 0.1211 0.7353 0.064 Uiso 1 1 calc R U . . .
H42B H 0.4136 0.1570 0.8055 0.064 Uiso 1 1 calc R U . . .
H42C H 0.4223 0.1756 0.7119 0.064 Uiso 1 1 calc R U . . .
C43 C -0.0386(5) 0.1233(2) 0.8426(3) 0.0606(13) Uani 1 1 d . U . . .
H43A H 0.0025 0.1185 0.8969 0.091 Uiso 1 1 calc R U . . .
H43B H -0.1041 0.0984 0.8340 0.091 Uiso 1 1 calc R U . . .
H43C H -0.0770 0.1558 0.8402 0.091 Uiso 1 1 calc R U . . .
C44 C 0.0719(5) 0.0813(2) 0.5485(3) 0.0649(14) Uani 1 1 d . U . . .
H44A H 0.0690 0.1086 0.5092 0.097 Uiso 1 1 calc R U . . .
H44B H -0.0117 0.0662 0.5511 0.097 Uiso 1 1 calc R U . . .
H44C H 0.1333 0.0571 0.5302 0.097 Uiso 1 1 calc R U . . .
B2 B -0.2607(4) 0.02464(15) 0.5978(3) 0.0599(15) Uani 1 1 d D . . . .
F5A F -0.3734(3) 0.00042(16) 0.5954(2) 0.0519(9) Uiso 0.75 1 d D U P G 1
F6A F -0.2383(4) 0.04452(14) 0.5163(2) 0.0649(9) Uiso 0.75 1 d D U P G 1
F7A F -0.1603(3) -0.00095(14) 0.6199(2) 0.0657(10) Uiso 0.75 1 d D U P G 1
F8A F -0.2802(4) 0.06658(16) 0.6438(3) 0.0831(12) Uiso 0.75 1 d D U P G 1
F5B F -0.2415(9) 0.0314(3) 0.6856(4) 0.0519(9) Uiso 0.25 1 d D U P G 2
F6B F -0.2340(10) 0.0655(3) 0.5599(6) 0.0649(9) Uiso 0.25 1 d D U P G 2
F7B F -0.1761(9) -0.0157(3) 0.5885(7) 0.0657(10) Uiso 0.25 1 d D U P G 2
F8B F -0.3744(9) 0.0027(6) 0.5793(10) 0.0831(12) Uiso 0.25 1 d D U P G 2

loop_
_atom_site_aniso_label
_atom_site_aniso_U_11
_atom_site_aniso_U_22
_atom_site_aniso_U_33
_atom_site_aniso_U_23
_atom_site_aniso_U_13
_atom_site_aniso_U_12
P1 0.0392(5) 0.0385(6) 0.0458(6) 0.0016(4) -0.0096(4) 0.0115(4)
C2 0.0283(16) 0.0301(16) 0.0304(16) 0.0019(13) -0.0025(12) 0.0035(13)
N1 0.0278(14) 0.0330(15) 0.0333(14) 0.0073(11) -0.0007(11) 0.0040(11)
N2 0.0327(15) 0.0301(14) 0.0363(15) 0.0034(12) 0.0004(12) 0.0044(11)
C3 0.0336(19) 0.043(2) 0.052(2) 0.0135(17) -0.0055(16) 0.0061(16)
C4 0.0364(19) 0.037(2) 0.053(2) 0.0131(17) -0.0030(16) 0.0065(15)
C5 0.0284(16) 0.0347(17) 0.0307(16) 0.0048(13) -0.0063(12) 0.0037(13)
C6 0.0324(17) 0.0384(18) 0.0275(16) 0.0023(13) -0.0070(13) 0.0011(14)
C7 0.040(2) 0.0384(19) 0.0373(18) 0.0096(14) -0.0076(15) -0.0030(15)
C8 0.042(2) 0.0341(19) 0.045(2) 0.0030(15) -0.0182(16) 0.0016(15)
C9 0.044(2) 0.041(2) 0.042(2) -0.0046(16) -0.0110(16) 0.0102(16)
C10 0.0320(18) 0.0429(19) 0.0345(17) -0.0012(14) -0.0049(14) 0.0109(15)
C11 0.0394(18) 0.0235(16) 0.050(2) 0.0025(14) -0.0090(15) 0.0017(14)
C12 0.0372(19) 0.0303(18) 0.059(2) 0.0089(16) -0.0049(16) -0.0022(15)
C13 0.041(2) 0.040(2) 0.096(3) 0.016(2) -0.019(2) -0.0078(18)
C14 0.062(3) 0.036(2) 0.116(4) 0.008(2) -0.045(3) -0.007(2)
C15 0.087(3) 0.039(2) 0.089(3) -0.009(2) -0.045(3) 0.004(2)
C16 0.070(3) 0.034(2) 0.060(2) -0.0072(18) -0.019(2) 0.0115(19)
C17 0.047(2) 0.053(2) 0.038(2) -0.0064(17) 0.0076(17) -0.0093(19)
C18 0.064(3) 0.039(2) 0.071(3) 0.000(2) -0.022(2) -0.006(2)
C19 0.042(2) 0.069(3) 0.044(2) -0.005(2) 0.0041(17) 0.009(2)
C20 0.039(2) 0.047(2) 0.059(2) 0.0033(19) 0.0108(18) -0.0055(18)
C21 0.088(4) 0.062(4) 0.200(8) 0.009(4) -0.083(5) -0.022(3)
C22 0.099(4) 0.060(3) 0.062(3) -0.019(2) 0.001(3) 0.026(3)
B1 0.040(2) 0.051(3) 0.034(2) 0.0023(18) -0.0003(16) 0.0015(19)
F1 0.0562(17) 0.105(2) 0.0648(18) 0.0264(16) 0.0171(14) 0.0213(16)
F2 0.0560(17) 0.126(3) 0.0577(17) -0.0107(17) -0.0133(13) -0.0025(17)
F3 0.097(2) 0.104(2) 0.0480(16) 0.0251(16) 0.0028(15) 0.013(2)
F4 0.121(3) 0.076(2) 0.123(3) -0.032(2) -0.032(3) 0.012(2)
P2A 0.0338(7) 0.0404(7) 0.0364(7) 0.0078(6) 0.0040(5) 0.0164(6)
P2B 0.086(3) 0.035(2) 0.055(3) 0.0027(19) 0.034(3) 0.013(2)
C24 0.0287(16) 0.0317(16) 0.0230(14) 0.0019(12) 0.0043(12) 0.0043(13)
N3 0.0244(13) 0.0318(14) 0.0215(12) -0.0010(10) 0.0005(10) 0.0027(11)
N4 0.0269(13) 0.0314(14) 0.0250(13) 0.0029(11) 0.0011(10) -0.0008(11)
C25 0.040(2) 0.045(2) 0.0410(19) 0.0097(16) 0.0080(16) 0.0190(17)
C26 0.047(2) 0.037(2) 0.0406(19) 0.0116(16) 0.0069(16) 0.0147(17)
C27 0.0253(15) 0.0299(16) 0.0241(14) -0.0025(12) 0.0042(11) 0.0019(12)
C28 0.0275(15) 0.0242(15) 0.0244(14) -0.0035(11) 0.0001(11) 0.0015(12)
C29 0.0399(18) 0.0267(16) 0.0242(15) -0.0026(12) 0.0026(13) 0.0036(13)
C30 0.0392(19) 0.0275(17) 0.0349(17) -0.0062(13) 0.0120(14) 0.0007(14)
C31 0.0338(18) 0.0348(19) 0.0382(17) -0.0087(14) 0.0085(14) -0.0081(15)
C32 0.0318(17) 0.0414(19) 0.0284(16) -0.0110(14) 0.0040(13) -0.0044(15)
C33 0.0281(16) 0.0345(18) 0.0249(15) 0.0077(12) 0.0014(12) 0.0007(13)
C34 0.0332(17) 0.0313(17) 0.0283(15) 0.0049(13) 0.0016(13) 0.0024(14)
C35 0.0426(19) 0.0369(19) 0.0306(17) 0.0054(14) 0.0054(14) 0.0035(15)
C36 0.0390(19) 0.039(2) 0.0428(19) 0.0177(15) 0.0124(15) 0.0078(15)
C37 0.0267(17) 0.049(2) 0.050(2) 0.0206(17) 0.0028(15) -0.0024(15)
C38 0.0305(17) 0.048(2) 0.0368(18) 0.0116(15) -0.0028(14) -0.0059(15)
C39 0.0327(17) 0.0333(18) 0.0310(17) -0.0012(14) -0.0036(14) -0.0040(14)
C40 0.065(3) 0.033(2) 0.042(2) -0.0021(16) 0.0180(19) -0.0068(18)
C41 0.046(2) 0.080(3) 0.036(2) -0.013(2) -0.0030(17) -0.022(2)
C42 0.039(2) 0.057(2) 0.0322(18) -0.0002(17) -0.0025(15) -0.0070(18)
C43 0.052(3) 0.071(3) 0.060(3) 0.022(2) 0.025(2) 0.014(2)
C44 0.047(3) 0.099(4) 0.048(2) 0.003(2) -0.0071(19) -0.028(3)
B2 0.029(2) 0.057(3) 0.094(4) -0.005(3) 0.008(3) 0.002(2)

loop_
_atom_type_symbol
_atom_type_description
_atom_type_scat_dispersion_real
_atom_type_scat_dispersion_imag
_atom_type_scat_source
C C 0.0033 0.0016 'International Tables Vol C Tables 4.2.6.8 and 6.1.1.4'
H H 0.0000 0.0000 'International Tables Vol C Tables 4.2.6.8 and 6.1.1.4'
B B 0.0013 0.0007 'International Tables Vol C Tables 4.2.6.8 and 6.1.1.4'
N N 0.0061 0.0033 'International Tables Vol C Tables 4.2.6.8 and 6.1.1.4'
F F 0.0171 0.0103 'International Tables Vol C Tables 4.2.6.8 and 6.1.1.4'
P P 0.1023 0.0942 'International Tables Vol C Tables 4.2.6.8 and 6.1.1.4'

loop_
_geom_angle_atom_site_label_1
_geom_angle_atom_site_label_2
_geom_angle_atom_site_label_3
_geom_angle
_geom_angle_site_symmetry_1
_geom_angle_site_symmetry_3
_geom_angle_publ_flag
P1 C1A H1A1 109.5 . . ?
P1 C1A H1A2 109.5 . . ?
H1A1 C1A H1A2 109.5 . . ?
P1 C1A H1A3 109.5 . . ?
H1A1 C1A H1A3 109.5 . . ?
H1A2 C1A H1A3 109.5 . . ?
P1 C1B H1B1 109.5 . . ?
P1 C1B H1B2 109.5 . . ?
H1B1 C1B H1B2 109.5 . . ?
P1 C1B H1B3 109.5 . . ?
H1B1 C1B H1B3 109.5 . . ?
H1B2 C1B H1B3 109.5 . . ?
C1B P1 C2 100.2(6) . . ?
C2 P1 C1A 98.8(2) . . ?
C2 P1 H1PA 100.1(19) . . ?
C1A P1 H1PA 100.0(18) . . ?
C1B P1 H1PB 102(2) . . ?
C2 P1 H1PB 100(2) . . ?
N1 C2 N2 106.5(3) . . ?
N1 C2 P1 125.4(3) . . ?
N2 C2 P1 127.8(3) . . ?
C2 N1 C3 109.3(3) . . ?
C2 N1 C5 125.8(3) . . ?
C3 N1 C5 124.9(3) . . ?
C2 N2 C4 109.4(3) . . ?
C2 N2 C11 125.0(3) . . ?
C4 N2 C11 125.4(3) . . ?
C4 C3 N1 107.6(3) . . ?
C4 C3 H3 126.2 . . ?
N1 C3 H3 126.2 . . ?
C3 C4 N2 107.2(3) . . ?
C3 C4 H4 126.4 . . ?
N2 C4 H4 126.4 . . ?
C10 C5 C6 123.2(3) . . ?
C10 C5 N1 118.1(3) . . ?
C6 C5 N1 118.5(3) . . ?
C7 C6 C5 116.9(3) . . ?
C7 C6 C17 121.0(3) . . ?
C5 C6 C17 122.0(3) . . ?
C6 C7 C8 122.0(4) . . ?
C6 C7 H7 119.0 . . ?
C8 C7 H7 119.0 . . ?
C9 C8 C7 119.1(4) . . ?
C9 C8 C18 120.1(4) . . ?
C7 C8 C18 120.8(4) . . ?
C8 C9 C10 121.6(4) . . ?
C8 C9 H9 119.2 . . ?
C10 C9 H9 119.2 . . ?
C9 C10 C5 117.2(4) . . ?
C9 C10 C19 121.5(4) . . ?
C5 C10 C19 121.2(4) . . ?
C12 C11 C16 123.7(4) . . ?
C12 C11 N2 117.7(3) . . ?
C16 C11 N2 118.6(4) . . ?
C11 C12 C13 117.1(4) . . ?
C11 C12 C20 121.8(3) . . ?
C13 C12 C20 121.1(4) . . ?
C14 C13 C12 121.2(5) . . ?
C14 C13 H13 119.4 . . ?
C12 C13 H13 119.4 . . ?
C15 C14 C13 119.4(5) . . ?
C15 C14 C21 121.3(6) . . ?
C13 C14 C21 119.3(7) . . ?
C14 C15 C16 122.5(5) . . ?
C14 C15 H15 118.7 . . ?
C16 C15 H15 118.7 . . ?
C15 C16 C11 115.9(5) . . ?
C15 C16 C22 122.1(5) . . ?
C11 C16 C22 121.9(4) . . ?
C6 C17 H17A 109.5 . . ?
C6 C17 H17B 109.5 . . ?
H17A C17 H17B 109.5 . . ?
C6 C17 H17C 109.5 . . ?
H17A C17 H17C 109.5 . . ?
H17B C17 H17C 109.5 . . ?
C8 C18 H18A 109.5 . . ?
C8 C18 H18B 109.5 . . ?
H18A C18 H18B 109.5 . . ?
C8 C18 H18C 109.5 . . ?
H18A C18 H18C 109.5 . . ?
H18B C18 H18C 109.5 . . ?
C10 C19 H19A 109.5 . . ?
C10 C19 H19B 109.5 . . ?
H19A C19 H19B 109.5 . . ?
C10 C19 H19C 109.5 . . ?
H19A C19 H19C 109.5 . . ?
H19B C19 H19C 109.5 . . ?
C12 C20 H20A 109.5 . . ?
C12 C20 H20B 109.5 . . ?
H20A C20 H20B 109.5 . . ?
C12 C20 H20C 109.5 . . ?
H20A C20 H20C 109.5 . . ?
H20B C20 H20C 109.5 . . ?
C14 C21 H21A 109.5 . . ?
C14 C21 H21B 109.5 . . ?
H21A C21 H21B 109.5 . . ?
C14 C21 H21C 109.5 . . ?
H21A C21 H21C 109.5 . . ?
H21B C21 H21C 109.5 . . ?
C16 C22 H22A 109.5 . . ?
C16 C22 H22B 109.5 . . ?
H22A C22 H22B 109.5 . . ?
C16 C22 H22C 109.5 . . ?
H22A C22 H22C 109.5 . . ?
H22B C22 H22C 109.5 . . ?
F2 B1 F3 111.5(3) . . ?
F2 B1 F1 109.9(3) . . ?
F3 B1 F1 109.9(3) . . ?
F2 B1 F4 107.3(3) . . ?
F3 B1 F4 109.2(3) . . ?
F1 B1 F4 109.1(4) . . ?
P2A C23A H23A 109.5 . . ?
P2A C23A H23B 109.5 . . ?
H23A C23A H23B 109.5 . . ?
P2A C23A H23C 109.5 . . ?
H23A C23A H23C 109.5 . . ?
H23B C23A H23C 109.5 . . ?
C23A P2A C24 100.9(3) . . ?
C23A P2A H2PA 101.1(18) . . ?
C24 P2A H2PA 99.4(18) . . ?
P2B C23B H23D 109.5 . . ?
P2B C23B H23E 109.5 . . ?
H23D C23B H23E 109.5 . . ?
P2B C23B H23F 109.5 . . ?
H23D C23B H23F 109.5 . . ?
H23E C23B H23F 109.5 . . ?
C23B P2B C24 101.9(6) . . ?
C23B P2B H2PB 102(2) . . ?
C24 P2B H2PB 98(2) . . ?
N4 C24 N3 106.3(3) . . ?
N4 C24 P2A 127.0(2) . . ?
N3 C24 P2A 125.2(2) . . ?
N4 C24 P2B 123.7(3) . . ?
N3 C24 P2B 121.2(3) . . ?
C24 N3 C25 109.7(3) . . ?
C24 N3 C27 124.0(3) . . ?
C25 N3 C27 126.3(3) . . ?
C24 N4 C26 109.4(3) . . ?
C24 N4 C33 125.3(3) . . ?
C26 N4 C33 125.2(3) . . ?
C26 C25 N3 107.3(3) . . ?
C26 C25 H25 126.4 . . ?
N3 C25 H25 126.4 . . ?
C25 C26 N4 107.4(3) . . ?
C25 C26 H26 126.3 . . ?
N4 C26 H26 126.3 . . ?
C32 C27 C28 122.9(3) . . ?
C32 C27 N3 118.4(3) . . ?
C28 C27 N3 118.6(3) . . ?
C27 C28 C29 117.2(3) . . ?
C27 C28 C39 122.2(3) . . ?
C29 C28 C39 120.6(3) . . ?
C30 C29 C28 121.9(3) . . ?
C30 C29 H29 119.0 . . ?
C28 C29 H29 119.0 . . ?
C29 C30 C31 118.7(3) . . ?
C29 C30 C40 120.5(3) . . ?
C31 C30 C40 120.8(3) . . ?
C30 C31 C32 121.9(3) . . ?
C30 C31 H31 119.1 . . ?
C32 C31 H31 119.1 . . ?
C31 C32 C27 117.3(3) . . ?
C31 C32 C41 121.4(3) . . ?
C27 C32 C41 121.3(3) . . ?
C38 C33 C34 123.7(3) . . ?
C38 C33 N4 118.9(3) . . ?
C34 C33 N4 117.4(3) . . ?
C33 C34 C35 117.0(3) . . ?
C33 C34 C42 122.0(3) . . ?
C35 C34 C42 120.9(3) . . ?
C36 C35 C34 121.4(3) . . ?
C36 C35 H35 119.3 . . ?
C34 C35 H35 119.3 . . ?
C35 C36 C37 119.4(3) . . ?
C35 C36 C43 120.1(4) . . ?
C37 C36 C43 120.5(4) . . ?
C36 C37 C38 121.4(4) . . ?
C36 C37 H37 119.3 . . ?
C38 C37 H37 119.3 . . ?
C33 C38 C37 116.9(3) . . ?
C33 C38 C44 122.1(4) . . ?
C37 C38 C44 120.9(4) . . ?
C28 C39 H39A 109.5 . . ?
C28 C39 H39B 109.5 . . ?
H39A C39 H39B 109.5 . . ?
C28 C39 H39C 109.5 . . ?
H39A C39 H39C 109.5 . . ?
H39B C39 H39C 109.5 . . ?
C30 C40 H40A 109.5 . . ?
C30 C40 H40B 109.5 . . ?
H40A C40 H40B 109.5 . . ?
C30 C40 H40C 109.5 . . ?
H40A C40 H40C 109.5 . . ?
H40B C40 H40C 109.5 . . ?
C32 C41 H41A 109.5 . . ?
C32 C41 H41B 109.5 . . ?
H41A C41 H41B 109.5 . . ?
C32 C41 H41C 109.5 . . ?
H41A C41 H41C 109.5 . . ?
H41B C41 H41C 109.5 . . ?
C34 C42 H42A 109.5 . . ?
C34 C42 H42B 109.5 . . ?
H42A C42 H42B 109.5 . . ?
C34 C42 H42C 109.5 . . ?
H42A C42 H42C 109.5 . . ?
H42B C42 H42C 109.5 . . ?
C36 C43 H43A 109.5 . . ?
C36 C43 H43B 109.5 . . ?
H43A C43 H43B 109.5 . . ?
C36 C43 H43C 109.5 . . ?
H43A C43 H43C 109.5 . . ?
H43B C43 H43C 109.5 . . ?
C38 C44 H44A 109.5 . . ?
C38 C44 H44B 109.5 . . ?
H44A C44 H44B 109.5 . . ?
C38 C44 H44C 109.5 . . ?
H44A C44 H44C 109.5 . . ?
H44B C44 H44C 109.5 . . ?
F7A B2 F5A 116.8(4) . . ?
F6B B2 F8B 117.9(8) . . ?
F7A B2 F8A 115.2(4) . . ?
F5A B2 F8A 106.1(4) . . ?
F6B B2 F7B 117.9(7) . . ?
F8B B2 F7B 100.8(7) . . ?
F6B B2 F5B 108.8(6) . . ?
F8B B2 F5B 112.2(7) . . ?
F7B B2 F5B 97.3(6) . . ?
F7A B2 F6A 107.4(4) . . ?
F5A B2 F6A 108.4(4) . . ?
F8A B2 F6A 101.8(4) . . ?

loop_
_geom_bond_atom_site_label_1
_geom_bond_atom_site_label_2
_geom_bond_distance
_geom_bond_site_symmetry_2
_geom_bond_publ_flag
C1A P1 1.840(6) . ?
C1A H1A1 0.9800 . ?
C1A H1A2 0.9800 . ?
C1A H1A3 0.9800 . ?
C1B P1 1.807(10) . ?
C1B H1B1 0.9800 . ?
C1B H1B2 0.9800 . ?
C1B H1B3 0.9800 . ?
P1 C2 1.828(3) . ?
P1 H1PA 1.251(11) . ?
P1 H1PB 1.251(12) . ?
C2 N1 1.344(4) . ?
C2 N2 1.345(4) . ?
N1 C3 1.379(5) . ?
N1 C5 1.439(5) . ?
N2 C4 1.380(5) . ?
N2 C11 1.446(5) . ?
C3 C4 1.331(6) . ?
C3 H3 0.9500 . ?
C4 H4 0.9500 . ?
C5 C10 1.392(5) . ?
C5 C6 1.398(5) . ?
C6 C7 1.385(5) . ?
C6 C17 1.503(5) . ?
C7 C8 1.387(6) . ?
C7 H7 0.9500 . ?
C8 C9 1.385(6) . ?
C8 C18 1.515(6) . ?
C9 C10 1.389(6) . ?
C9 H9 0.9500 . ?
C10 C19 1.508(6) . ?
C11 C12 1.382(6) . ?
C11 C16 1.399(6) . ?
C12 C13 1.394(6) . ?
C12 C20 1.502(6) . ?
C13 C14 1.380(8) . ?
C13 H13 0.9500 . ?
C14 C15 1.370(9) . ?
C14 C21 1.515(7) . ?
C15 C16 1.389(7) . ?
C15 H15 0.9500 . ?
C16 C22 1.489(7) . ?
C17 H17A 0.9800 . ?
C17 H17B 0.9800 . ?
C17 H17C 0.9800 . ?
C18 H18A 0.9800 . ?
C18 H18B 0.9800 . ?
C18 H18C 0.9800 . ?
C19 H19A 0.9800 . ?
C19 H19B 0.9800 . ?
C19 H19C 0.9800 . ?
C20 H20A 0.9800 . ?
C20 H20B 0.9800 . ?
C20 H20C 0.9800 . ?
C21 H21A 0.9800 . ?
C21 H21B 0.9800 . ?
C21 H21C 0.9800 . ?
C22 H22A 0.9800 . ?
C22 H22B 0.9800 . ?
C22 H22C 0.9800 . ?
B1 F2 1.361(4) . ?
B1 F3 1.371(4) . ?
B1 F1 1.373(4) . ?
B1 F4 1.381(4) . ?
C23A P2A 1.809(7) . ?
C23A H23A 0.9800 . ?
C23A H23B 0.9800 . ?
C23A H23C 0.9800 . ?
P2A C24 1.833(3) . ?
P2A H2PA 1.253(11) . ?
C23B P2B 1.792(10) . ?
C23B H23D 0.9800 . ?
C23B H23E 0.9800 . ?
C23B H23F 0.9800 . ?
P2B C24 1.876(5) . ?
P2B H2PB 1.251(12) . ?
C24 N4 1.343(4) . ?
C24 N3 1.346(4) . ?
N3 C25 1.362(5) . ?
N3 C27 1.444(4) . ?
N4 C26 1.368(5) . ?
N4 C33 1.449(4) . ?
C25 C26 1.340(5) . ?
C25 H25 0.9500 . ?
C26 H26 0.9500 . ?
C27 C32 1.391(5) . ?
C27 C28 1.392(4) . ?
C28 C29 1.395(5) . ?
C28 C39 1.500(5) . ?
C29 C30 1.382(5) . ?
C29 H29 0.9500 . ?
C30 C31 1.388(5) . ?
C30 C40 1.507(5) . ?
C31 C32 1.390(5) . ?
C31 H31 0.9500 . ?
C32 C41 1.513(5) . ?
C33 C38 1.383(5) . ?
C33 C34 1.389(5) . ?
C34 C35 1.400(5) . ?
C34 C42 1.497(5) . ?
C35 C36 1.378(6) . ?
C35 H35 0.9500 . ?
C36 C37 1.387(6) . ?
C36 C43 1.512(5) . ?
C37 C38 1.399(5) . ?
C37 H37 0.9500 . ?
C38 C44 1.508(6) . ?
C39 H39A 0.9800 . ?
C39 H39B 0.9800 . ?
C39 H39C 0.9800 . ?
C40 H40A 0.9800 . ?
C40 H40B 0.9800 . ?
C40 H40C 0.9800 . ?
C41 H41A 0.9800 . ?
C41 H41B 0.9800 . ?
C41 H41C 0.9800 . ?
C42 H42A 0.9800 . ?
C42 H42B 0.9800 . ?
C42 H42C 0.9800 . ?
C43 H43A 0.9800 . ?
C43 H43B 0.9800 . ?
C43 H43C 0.9800 . ?
C44 H44A 0.9800 . ?
C44 H44B 0.9800 . ?
C44 H44C 0.9800 . ?
B2 F6B 1.310(6) . ?
B2 F7A 1.317(5) . ?
B2 F5A 1.367(5) . ?
B2 F8B 1.375(6) . ?
B2 F8A 1.385(5) . ?
B2 F7B 1.432(6) . ?
B2 F5B 1.439(6) . ?
B2 F6A 1.449(5) . ?

loop_
_geom_torsion_atom_site_label_1
_geom_torsion_atom_site_label_2
_geom_torsion_atom_site_label_3
_geom_torsion_atom_site_label_4
_geom_torsion
_geom_torsion_site_symmetry_1
_geom_torsion_site_symmetry_2
_geom_torsion_site_symmetry_3
_geom_torsion_site_symmetry_4
_geom_torsion_publ_flag
C1B P1 C2 N1 117.4(8) . . . . ?
C1A P1 C2 N1 87.8(4) . . . . ?
C1B P1 C2 N2 -68.5(8) . . . . ?
C1A P1 C2 N2 -98.1(4) . . . . ?
N2 C2 N1 C3 0.0(4) . . . . ?
P1 C2 N1 C3 175.1(3) . . . . ?
N2 C2 N1 C5 -177.3(3) . . . . ?
P1 C2 N1 C5 -2.1(5) . . . . ?
N1 C2 N2 C4 0.3(4) . . . . ?
P1 C2 N2 C4 -174.7(3) . . . . ?
N1 C2 N2 C11 176.7(3) . . . . ?
P1 C2 N2 C11 1.7(5) . . . . ?
C2 N1 C3 C4 -0.3(4) . . . . ?
C5 N1 C3 C4 177.0(3) . . . . ?
N1 C3 C4 N2 0.5(5) . . . . ?
C2 N2 C4 C3 -0.5(4) . . . . ?
C11 N2 C4 C3 -176.8(4) . . . . ?
C2 N1 C5 C10 86.1(4) . . . . ?
C3 N1 C5 C10 -90.8(4) . . . . ?
C2 N1 C5 C6 -98.3(4) . . . . ?
C3 N1 C5 C6 84.8(4) . . . . ?
C10 C5 C6 C7 -0.8(5) . . . . ?
N1 C5 C6 C7 -176.1(3) . . . . ?
C10 C5 C6 C17 177.0(3) . . . . ?
N1 C5 C6 C17 1.6(5) . . . . ?
C5 C6 C7 C8 0.8(5) . . . . ?
C17 C6 C7 C8 -177.0(4) . . . . ?
C6 C7 C8 C9 -1.1(5) . . . . ?
C6 C7 C8 C18 176.3(4) . . . . ?
C7 C8 C9 C10 1.4(6) . . . . ?
C18 C8 C9 C10 -176.0(4) . . . . ?
C8 C9 C10 C5 -1.4(5) . . . . ?
C8 C9 C10 C19 177.4(4) . . . . ?
C6 C5 C10 C9 1.1(5) . . . . ?
N1 C5 C10 C9 176.4(3) . . . . ?
C6 C5 C10 C19 -177.7(3) . . . . ?
N1 C5 C10 C19 -2.3(5) . . . . ?
C2 N2 C11 C12 -81.9(5) . . . . ?
C4 N2 C11 C12 93.8(4) . . . . ?
C2 N2 C11 C16 97.9(4) . . . . ?
C4 N2 C11 C16 -86.4(5) . . . . ?
C16 C11 C12 C13 -1.5(6) . . . . ?
N2 C11 C12 C13 178.3(3) . . . . ?
C16 C11 C12 C20 179.1(4) . . . . ?
N2 C11 C12 C20 -1.1(5) . . . . ?
C11 C12 C13 C14 1.0(6) . . . . ?
C20 C12 C13 C14 -179.6(4) . . . . ?
C12 C13 C14 C15 0.1(7) . . . . ?
C12 C13 C14 C21 -180.0(5) . . . . ?
C13 C14 C15 C16 -0.7(8) . . . . ?
C21 C14 C15 C16 179.3(5) . . . . ?
C14 C15 C16 C11 0.3(7) . . . . ?
C14 C15 C16 C22 179.1(5) . . . . ?
C12 C11 C16 C15 0.9(6) . . . . ?
N2 C11 C16 C15 -178.9(4) . . . . ?
C12 C11 C16 C22 -178.0(4) . . . . ?
N2 C11 C16 C22 2.3(6) . . . . ?
C23A P2A C24 N4 121.2(4) . . . . ?
C23A P2A C24 N3 -74.9(4) . . . . ?
C23B P2B C24 N4 -156.7(8) . . . . ?
C23B P2B C24 N3 60.2(8) . . . . ?
N4 C24 N3 C25 -0.2(4) . . . . ?
P2A C24 N3 C25 -166.8(3) . . . . ?
P2B C24 N3 C25 148.5(4) . . . . ?
N4 C24 N3 C27 -179.2(3) . . . . ?
P2A C24 N3 C27 14.1(5) . . . . ?
P2B C24 N3 C27 -30.6(5) . . . . ?
N3 C24 N4 C26 0.3(4) . . . . ?
P2A C24 N4 C26 166.6(3) . . . . ?
P2B C24 N4 C26 -147.4(4) . . . . ?
N3 C24 N4 C33 176.2(3) . . . . ?
P2A C24 N4 C33 -17.5(5) . . . . ?
P2B C24 N4 C33 28.6(5) . . . . ?
C24 N3 C25 C26 0.0(5) . . . . ?
C27 N3 C25 C26 179.0(3) . . . . ?
N3 C25 C26 N4 0.2(5) . . . . ?
C24 N4 C26 C25 -0.3(4) . . . . ?
C33 N4 C26 C25 -176.2(3) . . . . ?
C24 N3 C27 C32 94.5(4) . . . . ?
C25 N3 C27 C32 -84.5(4) . . . . ?
C24 N3 C27 C28 -84.8(4) . . . . ?
C25 N3 C27 C28 96.3(4) . . . . ?
C32 C27 C28 C29 -1.6(5) . . . . ?
N3 C27 C28 C29 177.6(3) . . . . ?
C32 C27 C28 C39 178.6(3) . . . . ?
N3 C27 C28 C39 -2.2(5) . . . . ?
C27 C28 C29 C30 -1.1(5) . . . . ?
C39 C28 C29 C30 178.7(3) . . . . ?
C28 C29 C30 C31 2.0(5) . . . . ?
C28 C29 C30 C40 -178.7(3) . . . . ?
C29 C30 C31 C32 -0.3(5) . . . . ?
C40 C30 C31 C32 -179.6(4) . . . . ?
C30 C31 C32 C27 -2.2(5) . . . . ?
C30 C31 C32 C41 177.3(4) . . . . ?
C28 C27 C32 C31 3.2(5) . . . . ?
N3 C27 C32 C31 -176.0(3) . . . . ?
C28 C27 C32 C41 -176.3(4) . . . . ?
N3 C27 C32 C41 4.5(5) . . . . ?
C24 N4 C33 C38 79.0(4) . . . . ?
C26 N4 C33 C38 -105.7(4) . . . . ?
C24 N4 C33 C34 -100.2(4) . . . . ?
C26 N4 C33 C34 75.1(5) . . . . ?
C38 C33 C34 C35 0.1(5) . . . . ?
N4 C33 C34 C35 179.3(3) . . . . ?
C38 C33 C34 C42 -177.1(4) . . . . ?
N4 C33 C34 C42 2.1(5) . . . . ?
C33 C34 C35 C36 -2.0(5) . . . . ?
C42 C34 C35 C36 175.2(4) . . . . ?
C34 C35 C36 C37 1.5(6) . . . . ?
C34 C35 C36 C43 -176.5(4) . . . . ?
C35 C36 C37 C38 0.9(6) . . . . ?
C43 C36 C37 C38 178.9(4) . . . . ?
C34 C33 C38 C37 2.2(6) . . . . ?
N4 C33 C38 C37 -177.0(3) . . . . ?
C34 C33 C38 C44 -177.8(4) . . . . ?
N4 C33 C38 C44 3.0(6) . . . . ?
C36 C37 C38 C33 -2.7(6) . . . . ?
C36 C37 C38 C44 177.3(4) . . . . ?
